data_7229942
loop_
_publ_author_name
'Nisar, Madiha'
'Sung, Herman H.-Y.'
'Puschmann, Horst'
'Lakerveld, Richard'
'Haynes, Richard K.'
'Williams, Ian D.'

_publ_section_title
;
 11-Azaartemisinin cocrystals with preserved lactam&#x2009;:&#x2009;acid
 heterosynthons
;
_journal_issue 9
_journal_name_full CrystEngComm
_journal_page_first 1205
_journal_paper_doi 10.1039/C7CE01875D
_journal_volume 20
_journal_year 2018
_chemical_absolute_configuration ad
_chemical_formula_moiety '2(C15 H23 N O4), C4 H6 O4'
_chemical_formula_sum 'C34 H52 N2 O12'
_chemical_formula_weight 680.77
_chemical_name_common 11-Aza:Succ
_space_group_crystal_system orthorhombic
_space_group_IT_number 18
_space_group_name_Hall 'P 2 2ab'
_space_group_name_H-M_alt 'P 21 21 2'
_symmetry_space_group_name_Hall 'P 2 2ab'
_symmetry_space_group_name_H-M 'P 21 21 2'
_atom_sites_solution_hydrogens mixed
_atom_sites_solution_primary direct
_audit_creation_date 2017-07-17
_audit_creation_method
;
Olex2 1.2
(compiled 2017.03.28 svn.r3405 for OlexSys, GUI svn.r5337)
;
_audit_update_record
;
2017-08-15 deposited with the CCDC.
2018-01-10 downloaded from the CCDC.
;
_cell_angle_alpha 90
_cell_angle_beta 90
_cell_angle_gamma 90
_cell_formula_units_Z 2
_cell_length_a 17.9674(7)
_cell_length_b 10.3025(4)
_cell_length_c 9.3723(7)
_cell_measurement_reflns_used 2959
_cell_measurement_temperature 100.00(10)
_cell_measurement_theta_max 75.4780
_cell_measurement_theta_min 4.7070
_cell_volume 1734.90(16)
_computing_cell_refinement 'CrysAlisPro 1.171.38.46 (Rigaku OD, 2015)'
_computing_data_collection 'CrysAlisPro 1.171.38.46 (Rigaku OD, 2015)'
_computing_data_reduction 'CrysAlisPro 1.171.38.46 (Rigaku OD, 2015)'
_computing_molecular_graphics 'Olex2 (Dolomanov et al., 2009)'
_computing_publication_material 'Olex2 (Dolomanov et al., 2009)'
_computing_structure_refinement 'ShelXL (Sheldrick, 2015)'
_computing_structure_solution 'ShelXS (Sheldrick, 2008)'
_diffrn_ambient_environment N~2~
_diffrn_ambient_temperature 100.00(10)
_diffrn_detector 'CCD plate'
_diffrn_detector_area_resol_mean 10.3577
_diffrn_detector_type Atlas
_diffrn_measured_fraction_theta_full 0.994
_diffrn_measured_fraction_theta_max 0.994
_diffrn_measurement_details
;
List of Runs (angles in degrees, time in seconds):

  # Type    Start    End  Width  t~exp~   \w     \q     \k     \f   Frames
#--------------------------------------------------------------------------
  1  \w    146.00 172.00   1.00    8.00    --  110.57  15.00  60.00   26
  2  \w      5.00  58.00   1.00    3.00    --   40.45 -99.00  60.00   53
  3  \w    -76.00  29.00   1.00    3.00    --  -40.45  85.00 -55.00  105
  4  \w   -119.00 -10.00   1.00    3.00    --  -40.45 -77.00 120.00  109
  5  \w   -115.00 -24.00   1.00    3.00    --  -40.45 -77.00-150.00   91
  6  \w     81.00 161.00   1.00    8.00    --  110.57  30.00  90.00   80
  7  \w     62.00 144.00   1.00    8.00    --  110.57 -77.00 -60.00   82
  8  \w     58.00 129.00   1.00    8.00    --  110.57  15.00  60.00   71
  9  \w     45.00 115.00   1.00    8.00    --  110.57-111.00-120.00   70
 10  \w     36.00 139.00   1.00    8.00    --  110.57 -30.00-120.00  103
 11  \w     36.00 109.00   1.00    8.00    --  110.57 -61.00-150.00   73
 12  \w     33.00 129.00   1.00    8.00    --  110.57 -30.00  90.00   96
 13  \w     28.00 108.00   1.00    8.00    --  110.57 -94.00 120.00   80
;
_diffrn_measurement_device 'kappa diffractometer'
_diffrn_measurement_device_type 'SuperNova, Dual, Cu at zero, Atlas'
_diffrn_measurement_method '\w scans'
_diffrn_orient_matrix_type 'CrysAlisPro convention (1999,Acta A55,543-557)'
_diffrn_orient_matrix_UB_11 -0.0416687000
_diffrn_orient_matrix_UB_12 -0.0565001000
_diffrn_orient_matrix_UB_13 0.1293201000
_diffrn_orient_matrix_UB_21 -0.0218932000
_diffrn_orient_matrix_UB_22 -0.1198652000
_diffrn_orient_matrix_UB_23 -0.0890678000
_diffrn_orient_matrix_UB_31 0.0716154000
_diffrn_orient_matrix_UB_32 -0.0695680000
_diffrn_orient_matrix_UB_33 0.0483789000
_diffrn_radiation_monochromator mirror
_diffrn_radiation_probe x-ray
_diffrn_radiation_type CuK\a
_diffrn_radiation_wavelength 1.54184
_diffrn_reflns_av_R_equivalents 0.0419
_diffrn_reflns_av_unetI/netI 0.0408
_diffrn_reflns_Laue_measured_fraction_full 0.994
_diffrn_reflns_Laue_measured_fraction_max 0.994
_diffrn_reflns_limit_h_max 21
_diffrn_reflns_limit_h_min -15
_diffrn_reflns_limit_k_max 12
_diffrn_reflns_limit_k_min -12
_diffrn_reflns_limit_l_max 11
_diffrn_reflns_limit_l_min -11
_diffrn_reflns_number 9822
_diffrn_reflns_point_group_measured_fraction_full 0.993
_diffrn_reflns_point_group_measured_fraction_max 0.993
_diffrn_reflns_theta_full 66.500
_diffrn_reflns_theta_max 67.472
_diffrn_reflns_theta_min 4.718
_diffrn_source 'micro-focus sealed X-ray tube'
_diffrn_source_current 0.80
_diffrn_source_power 0.040
_diffrn_source_target Cu
_diffrn_source_type 'SuperNova (Cu) X-ray Source'
_diffrn_source_voltage 50
_exptl_absorpt_coefficient_mu 0.817
_exptl_absorpt_correction_T_max 1.00000
_exptl_absorpt_correction_T_min 0.90240
_exptl_absorpt_correction_type multi-scan
_exptl_absorpt_process_details
;
CrysAlisPro 1.171.38.46 (Rigaku Oxford Diffraction, 2015)
Empirical absorption correction using spherical harmonics,
 implemented in SCALE3 ABSPACK scaling algorithm.
;
_exptl_crystal_colour colourless
_exptl_crystal_colour_primary colourless
_exptl_crystal_density_diffrn 1.303
_exptl_crystal_density_method 'not measured'
_exptl_crystal_description plate
_exptl_crystal_F_000 732
_exptl_crystal_size_max 0.15
_exptl_crystal_size_mid 0.12
_exptl_crystal_size_min 0.04
_refine_diff_density_max 0.170
_refine_diff_density_min -0.205
_refine_diff_density_rms 0.041
_refine_ls_abs_structure_details
;
 Flack x determined using 1031 quotients [(I+)-(I-)]/[(I+)+(I-)]
 (Parsons, Flack and Wagner, Acta Cryst. B69 (2013) 249-259).
;
_refine_ls_abs_structure_Flack -0.04(14)
_refine_ls_extinction_method none
_refine_ls_goodness_of_fit_ref 1.001
_refine_ls_hydrogen_treatment mixed
_refine_ls_matrix_type full
_refine_ls_number_parameters 228
_refine_ls_number_reflns 3114
_refine_ls_number_restraints 0
_refine_ls_restrained_S_all 1.001
_refine_ls_R_factor_all 0.0519
_refine_ls_R_factor_gt 0.0455
_refine_ls_shift/su_max 0.000
_refine_ls_shift/su_mean 0.000
_refine_ls_structure_factor_coef Fsqd
_refine_ls_weighting_details 'w=1/[\s^2^(Fo^2^)+(0.0583P)^2^+0.5968P] where P=(Fo^2^+2Fc^2^)/3'
_refine_ls_weighting_scheme calc
_refine_ls_wR_factor_gt 0.1131
_refine_ls_wR_factor_ref 0.1171
_reflns_Friedel_coverage 0.726
_reflns_Friedel_fraction_full 0.992
_reflns_Friedel_fraction_max 0.991
_reflns_number_gt 2825
_reflns_number_total 3114
_reflns_threshold_expression 'I > 2\s(I)'
_cod_data_source_file c7ce01875d2.cif
_cod_data_source_block cpd5_madiha28a
_cod_depositor_comments 'Adding full bibliography for 7229939--7229946.cif.'
_cod_original_cell_volume 1734.91(16)
_cod_database_code 7229942
_shelx_shelxl_version_number 2014/7
_shelx_space_group_comment
;
The symmetry employed for this shelxl refinement is uniquely defined
by the following loop, which should always be used as a source of
symmetry information in preference to the above space-group names.
They are only intended as comments.
;
_reflns_odcompleteness_completeness 99.95
_reflns_odcompleteness_iscentric 1
_reflns_odcompleteness_theta 68.13
_olex2_refinement_description
;
1. Fixed Uiso
 At 1.2 times of:
  All C(H) groups, All C(H,H) groups
 At 1.5 times of:
  All C(H,H,H) groups
2.a Ternary CH refined with riding coordinates:
 C2(H2), C6(H6), C9(H9), C11(H11A), C12(H12)
2.b Secondary CH2 refined with riding coordinates:
 C4(H4A,H4B), C5(H5A,H5B), C7(H7A,H7B), C8(H8A,H8B), C22(H22A,H22B)
2.c Idealised Me refined as rotating group:
 C13(H13A,H13B,H13C), C14(H14A,H14B,H14C), C15(H15A,H15B,H15C)
;
_olex2_date_sample_data_collection 2017-06-27
_olex2_submission_special_instructions 'No special instructions were received'
_oxdiff_exptl_absorpt_empirical_details
;
Empirical correction (ABSPACK) includes:
- Absorption correction using spherical harmonics
- Frame scaling
;
_oxdiff_exptl_absorpt_empirical_full_max 1.240
_oxdiff_exptl_absorpt_empirical_full_min 0.859

loop_
_space_group_symop_operation_xyz
'x, y, z'
'-x, -y, z'
'x+1/2, -y+1/2, -z'
'-x+1/2, y+1/2, -z'

loop_
_atom_site_label
_atom_site_type_symbol
_atom_site_fract_x
_atom_site_fract_y
_atom_site_fract_z
_atom_site_U_iso_or_equiv
_atom_site_adp_type
_atom_site_occupancy
_atom_site_site_symmetry_order
_atom_site_calc_flag
_atom_site_refinement_flags_posn
O1 O 0.27150(12) 0.5050(2) 0.1678(3) 0.0319(6) Uani 1 1 d .
O2 O 0.29715(12) 0.6404(2) 0.1587(3) 0.0341(6) Uani 1 1 d .
O3 O 0.42315(12) 0.5943(2) 0.1652(3) 0.0308(6) Uani 1 1 d .
O10 O 0.33224(14) 0.5779(2) 0.6080(3) 0.0357(6) Uani 1 1 d .
N11 N 0.39014(16) 0.5464(3) 0.3982(4) 0.0307(7) Uani 1 1 d .
H11 H 0.417(3) 0.606(4) 0.417(5) 0.043(13) Uiso 1 1 d .
C1 C 0.33228(18) 0.4166(3) 0.2053(4) 0.0297(8) Uani 1 1 d .
C2 C 0.40045(18) 0.4921(3) 0.2574(4) 0.0294(8) Uani 1 1 d .
H2 H 0.4427 0.4292 0.2635 0.035 Uiso 1 1 calc R
C3 C 0.36361(18) 0.6424(3) 0.0779(4) 0.0322(8) Uani 1 1 d .
C4 C 0.3581(2) 0.5634(3) -0.0590(4) 0.0373(9) Uani 1 1 d .
H4A H 0.3870 0.6080 -0.1344 0.045 Uiso 1 1 calc R
H4B H 0.3054 0.5614 -0.0899 0.045 Uiso 1 1 calc R
C5 C 0.3863(2) 0.4231(4) -0.0462(5) 0.0395(9) Uani 1 1 d .
H5A H 0.3787 0.3796 -0.1393 0.047 Uiso 1 1 calc R
H5B H 0.4406 0.4258 -0.0284 0.047 Uiso 1 1 calc R
C6 C 0.39844(18) 0.2186(3) 0.1029(5) 0.0391(10) Uani 1 1 d .
H6 H 0.4488 0.2496 0.1329 0.047 Uiso 1 1 calc R
C7 C 0.3660(2) 0.1388(3) 0.2252(5) 0.0405(10) Uani 1 1 d .
H7A H 0.3185 0.0994 0.1937 0.049 Uiso 1 1 calc R
H7B H 0.4007 0.0674 0.2488 0.049 Uiso 1 1 calc R
C8 C 0.35186(18) 0.2193(3) 0.3589(5) 0.0376(9) Uani 1 1 d .
H8A H 0.3997 0.2526 0.3962 0.045 Uiso 1 1 calc R
H8B H 0.3291 0.1639 0.4333 0.045 Uiso 1 1 calc R
C9 C 0.27873(19) 0.4179(3) 0.4543(4) 0.0311(8) Uani 1 1 d .
H9 H 0.2335 0.4675 0.4245 0.037 Uiso 1 1 calc R
C10 C 0.33649(19) 0.5189(3) 0.4929(4) 0.0296(7) Uani 1 1 d .
C11 C 0.35040(18) 0.3388(3) 0.0699(5) 0.0332(8) Uani 1 1 d .
H11A H 0.3021 0.3065 0.0308 0.040 Uiso 1 1 calc R
C12 C 0.30006(18) 0.3332(3) 0.3256(4) 0.0295(8) Uani 1 1 d .
H12 H 0.2527 0.2949 0.2884 0.035 Uiso 1 1 calc R
C13 C 0.3783(2) 0.7860(3) 0.0531(5) 0.0373(9) Uani 1 1 d .
H13A H 0.3759 0.8324 0.1443 0.056 Uiso 1 1 calc GR
H13B H 0.3407 0.8211 -0.0121 0.056 Uiso 1 1 calc GR
H13C H 0.4279 0.7972 0.0112 0.056 Uiso 1 1 calc GR
C14 C 0.4083(2) 0.1345(4) -0.0308(5) 0.0468(11) Uani 1 1 d .
H14A H 0.3593 0.1094 -0.0677 0.070 Uiso 1 1 calc GR
H14B H 0.4367 0.0564 -0.0064 0.070 Uiso 1 1 calc GR
H14C H 0.4352 0.1839 -0.1038 0.070 Uiso 1 1 calc GR
C15 C 0.2560(2) 0.3418(3) 0.5872(5) 0.0412(9) Uani 1 1 d .
H15A H 0.2181 0.2775 0.5616 0.062 Uiso 1 1 calc GR
H15B H 0.2357 0.4016 0.6586 0.062 Uiso 1 1 calc GR
H15C H 0.2997 0.2974 0.6267 0.062 Uiso 1 1 calc GR
O21 O 0.47085(17) 0.7785(3) 0.4887(4) 0.0604(10) Uani 1 1 d .
O22 O 0.38899(14) 0.8023(2) 0.6659(3) 0.0393(6) Uani 1 1 d .
H22 H 0.374(3) 0.712(6) 0.642(6) 0.086(19) Uiso 1 1 d .
C21 C 0.4414(2) 0.8445(3) 0.5801(5) 0.0384(9) Uani 1 1 d .
C22 C 0.4595(2) 0.9863(4) 0.6004(6) 0.0522(12) Uani 1 1 d .
H22A H 0.4356 1.0369 0.5231 0.063 Uiso 1 1 calc R
H22B H 0.4380 1.0159 0.6921 0.063 Uiso 1 1 calc R

loop_
_atom_site_aniso_label
_atom_site_aniso_U_11
_atom_site_aniso_U_22
_atom_site_aniso_U_33
_atom_site_aniso_U_23
_atom_site_aniso_U_13
_atom_site_aniso_U_12
O1 0.0211(10) 0.0145(10) 0.0601(16) -0.0004(11) -0.0016(11) -0.0005(8)
O2 0.0257(11) 0.0143(10) 0.0623(17) -0.0001(11) 0.0017(12) -0.0002(8)
O3 0.0217(11) 0.0189(10) 0.0518(16) 0.0028(11) 0.0003(11) -0.0015(9)
O10 0.0352(12) 0.0210(11) 0.0509(16) -0.0003(11) 0.0016(12) -0.0053(10)
N11 0.0239(13) 0.0169(12) 0.0514(19) -0.0015(12) 0.0000(13) -0.0050(11)
C1 0.0188(14) 0.0166(13) 0.054(2) -0.0014(14) -0.0004(15) 0.0013(12)
C2 0.0216(15) 0.0149(14) 0.052(2) 0.0026(15) -0.0019(14) -0.0022(12)
C3 0.0230(15) 0.0220(15) 0.051(2) 0.0024(16) 0.0009(16) 0.0044(13)
C4 0.0340(18) 0.0270(18) 0.051(2) -0.0015(16) 0.0014(17) -0.0003(15)
C5 0.0343(19) 0.0270(17) 0.057(3) -0.0111(16) 0.0024(17) -0.0015(15)
C6 0.0218(16) 0.0198(16) 0.076(3) -0.0115(18) 0.0021(17) -0.0002(13)
C7 0.0270(17) 0.0161(14) 0.079(3) -0.0050(17) -0.0022(18) -0.0010(13)
C8 0.0265(16) 0.0172(15) 0.069(3) 0.0024(17) 0.0010(17) -0.0014(13)
C9 0.0265(16) 0.0175(14) 0.049(2) 0.0015(15) -0.0012(15) -0.0045(13)
C10 0.0245(15) 0.0164(14) 0.048(2) 0.0017(15) -0.0007(14) -0.0012(13)
C11 0.0213(15) 0.0210(15) 0.057(2) -0.0087(16) -0.0006(15) -0.0036(13)
C12 0.0222(14) 0.0139(14) 0.052(2) -0.0001(14) -0.0024(15) -0.0035(11)
C13 0.0345(19) 0.0219(16) 0.055(2) 0.0037(16) 0.0024(17) 0.0012(15)
C14 0.0334(19) 0.0275(18) 0.079(3) -0.0199(19) 0.002(2) -0.0006(16)
C15 0.043(2) 0.0237(16) 0.056(3) 0.0044(18) 0.0027(19) -0.0106(15)
O21 0.0471(16) 0.0345(15) 0.100(3) -0.0288(18) 0.0338(17) -0.0201(13)
O22 0.0363(13) 0.0190(11) 0.0625(18) -0.0035(12) 0.0113(13) -0.0066(10)
C21 0.0294(16) 0.0238(17) 0.062(3) -0.0057(18) 0.0065(18) -0.0051(15)
C22 0.048(3) 0.0214(18) 0.087(3) -0.014(2) 0.026(2) -0.0123(16)

loop_
_atom_type_symbol
_atom_type_description
_atom_type_scat_dispersion_real
_atom_type_scat_dispersion_imag
_atom_type_scat_source
C C 0.0181 0.0091 'International Tables Vol C Tables 4.2.6.8 and 6.1.1.4'
H H 0.0000 0.0000 'International Tables Vol C Tables 4.2.6.8 and 6.1.1.4'
N N 0.0311 0.0180 'International Tables Vol C Tables 4.2.6.8 and 6.1.1.4'
O O 0.0492 0.0322 'International Tables Vol C Tables 4.2.6.8 and 6.1.1.4'

loop_
_geom_angle_atom_site_label_1
_geom_angle_atom_site_label_2
_geom_angle_atom_site_label_3
_geom_angle
_geom_angle_site_symmetry_1
C1 O1 O2 111.7(2) .
C3 O2 O1 108.0(2) .
C2 O3 C3 112.9(2) .
C10 N11 C2 127.9(3) .
O1 C1 C2 110.9(2) .
O1 C1 C11 106.5(3) .
O1 C1 C12 104.1(3) .
C2 C1 C11 111.1(3) .
C12 C1 C2 110.7(3) .
C12 C1 C11 113.3(3) .
O3 C2 N11 107.8(2) .
O3 C2 C1 114.3(3) .
N11 C2 C1 112.7(3) .
O2 C3 O3 108.6(3) .
O2 C3 C4 112.9(3) .
O2 C3 C13 104.1(3) .
O3 C3 C4 110.1(3) .
O3 C3 C13 107.1(3) .
C13 C3 C4 113.8(3) .
C3 C4 C5 114.6(3) .
C11 C5 C4 116.7(3) .
C7 C6 C11 111.6(3) .
C7 C6 C14 110.7(3) .
C14 C6 C11 110.8(4) .
C8 C7 C6 112.9(3) .
C7 C8 C12 110.5(3) .
C10 C9 C12 114.0(3) .
C10 C9 C15 110.0(3) .
C15 C9 C12 114.5(3) .
O10 C10 N11 121.1(3) .
O10 C10 C9 120.2(3) .
N11 C10 C9 118.7(3) .
C1 C11 C6 111.9(3) .
C5 C11 C1 112.3(3) .
C5 C11 C6 111.2(3) .
C1 C12 C9 110.7(3) .
C8 C12 C1 110.5(3) .
C8 C12 C9 115.3(3) .
O21 C21 O22 124.1(3) .
O21 C21 C22 122.5(4) .
O22 C21 C22 113.4(3) .
C22 C22 C21 113.3(4) 2_675

loop_
_geom_bond_atom_site_label_1
_geom_bond_atom_site_label_2
_geom_bond_distance
_geom_bond_site_symmetry_2
O1 O2 1.472(3) .
O1 C1 1.465(4) .
O2 C3 1.414(4) .
O3 C2 1.422(4) .
O3 C3 1.435(4) .
O10 C10 1.240(4) .
N11 C2 1.444(5) .
N11 C10 1.341(5) .
C1 C2 1.531(4) .
C1 C11 1.536(5) .
C1 C12 1.531(5) .
C3 C4 1.523(5) .
C3 C13 1.521(4) .
C4 C5 1.537(5) .
C5 C11 1.535(6) .
C6 C7 1.527(6) .
C6 C11 1.541(5) .
C6 C14 1.533(6) .
C7 C8 1.523(6) .
C8 C12 1.530(4) .
C9 C10 1.513(4) .
C9 C12 1.538(5) .
C9 C15 1.527(5) .
O21 C21 1.214(5) .
O22 C21 1.312(5) .
C21 C22 1.509(5) .
C22 C22 1.484(8) 2_675

loop_
_geom_hbond_atom_site_label_D
_geom_hbond_atom_site_label_H
_geom_hbond_atom_site_label_A
_geom_hbond_distance_DH
_geom_hbond_distance_HA
_geom_hbond_distance_DA
_geom_hbond_angle_DHA
N11 H11 O21 0.80(5) 2.13(5) 2.923(4) 170(5)
O22 H22 O10 0.99(6) 1.61(6) 2.585(3) 167(5)

loop_
_geom_torsion_atom_site_label_1
_geom_torsion_atom_site_label_2
_geom_torsion_atom_site_label_3
_geom_torsion_atom_site_label_4
_geom_torsion
_geom_torsion_site_symmetry_4
O1 O2 C3 O3 -75.5(3) .
O1 O2 C3 C4 46.9(4) .
O1 O2 C3 C13 170.7(3) .
O1 C1 C2 O3 -50.7(4) .
O1 C1 C2 N11 72.8(4) .
O1 C1 C11 C5 69.1(3) .
O1 C1 C11 C6 -165.1(2) .
O1 C1 C12 C8 169.8(3) .
O1 C1 C12 C9 -61.2(3) .
O2 O1 C1 C2 12.9(4) .
O2 O1 C1 C11 -108.0(3) .
O2 O1 C1 C12 132.0(3) .
O2 C3 C4 C5 -94.2(4) .
O3 C3 C4 C5 27.3(4) .
C1 O1 O2 C3 46.7(4) .
C2 O3 C3 O2 36.4(4) .
C2 O3 C3 C4 -87.6(3) .
C2 O3 C3 C13 148.2(3) .
C2 N11 C10 O10 -176.4(3) .
C2 N11 C10 C9 1.0(5) .
C2 C1 C11 C5 -51.8(4) .
C2 C1 C11 C6 74.1(3) .
C2 C1 C12 C8 -71.0(4) .
C2 C1 C12 C9 58.0(3) .
C3 O3 C2 N11 -101.3(3) .
C3 O3 C2 C1 24.8(4) .
C3 C4 C5 C11 56.0(4) .
C4 C5 C11 C1 -36.2(4) .
C4 C5 C11 C6 -162.4(3) .
C6 C7 C8 C12 57.0(4) .
C7 C6 C11 C1 49.7(4) .
C7 C6 C11 C5 176.1(3) .
C7 C8 C12 C1 -56.4(4) .
C7 C8 C12 C9 177.2(3) .
C10 N11 C2 O3 140.3(3) .
C10 N11 C2 C1 13.2(4) .
C10 C9 C12 C1 -44.2(4) .
C10 C9 C12 C8 82.2(3) .
C11 C1 C2 O3 67.5(3) .
C11 C1 C2 N11 -169.0(3) .
C11 C1 C12 C8 54.5(4) .
C11 C1 C12 C9 -176.5(3) .
C11 C6 C7 C8 -53.5(4) .
C12 C1 C2 O3 -165.7(3) .
C12 C1 C2 N11 -42.2(3) .
C12 C1 C11 C5 -177.0(3) .
C12 C1 C11 C6 -51.2(4) .
C12 C9 C10 O10 -167.6(3) .
C12 C9 C10 N11 15.0(4) .
C13 C3 C4 C5 147.5(3) .
C14 C6 C7 C8 -177.5(3) .
C14 C6 C11 C1 173.6(3) .
C14 C6 C11 C5 -60.0(4) .
C15 C9 C10 O10 -37.4(4) .
C15 C9 C10 N11 145.2(3) .
C15 C9 C12 C1 -172.0(3) .
C15 C9 C12 C8 -45.7(4) .
O21 C21 C22 C22 -46.5(5) 2_675
O22 C21 C22 C22 136.4(3) 2_675
